data_1530870
loop_
_publ_author_name
'Theobald, F.R.'
'Bernard, J.'
'Cabala, R.'

_publ_section_title
;
 Essai sur la structure de V O2 (B)
;
_journal_name_full 'Journal of Solid State Chemistry'
_journal_page_first 431
_journal_page_last 438
_journal_volume 17
_journal_year 1976
_chemical_formula_sum 'O2 V'
_chemical_name_systematic 'V O2'
_space_group_IT_number 12
_symmetry_space_group_name_Hall '-C 2y'
_symmetry_space_group_name_H-M 'C 1 2/m 1'
_cell_angle_alpha 90
_cell_angle_beta 106.1
_cell_angle_gamma 90
_cell_formula_units_Z 8
_cell_length_a 12.03
_cell_length_b 3.693
_cell_length_c 6.42
_cell_volume 274.033
_citation_journal_id_ASTM JSSCBI
_cod_data_source_file Theobald_JSSCBI_1976_93.cif
_cod_data_source_block O2V1
_cod_original_cell_volume 274.0334
_cod_original_formula_sum 'O2 V1'
_cod_database_code 1530870

loop_
_symmetry_equiv_pos_as_xyz
x,y,z
-x,y,-z
-x,-y,-z
x,-y,z
x+1/2,y+1/2,z
-x+1/2,y+1/2,-z
-x+1/2,-y+1/2,-z
x+1/2,-y+1/2,z

loop_
_atom_site_label
_atom_site_type_symbol
_atom_site_fract_x
_atom_site_fract_y
_atom_site_fract_z
_atom_site_occupancy
_atom_site_U_iso_or_equiv
V1 V+4 0.305 0.5 0.725 1 0.0
O4 O-2 0.142 0.5 0.729 1 0.0
O1 O-2 0.363 0.5 0.991 1 0.0
O3 O-2 0.434 0.5 0.595 1 0.0
O2 O-2 0.238 0.5 0.373 1 0.0
V2 V+4 0.402 0.5 0.3 1 0.0
